data_2215483
loop_
_publ_author_name
'W. D. Samuel Motherwell'
'John Ramsay'

_publ_section_title
;
 <i>syn</i>-Acetophenone-(2,4-dinitrophenyl)hydrazone
;
_journal_coeditor_code GG2041
_journal_issue 10
_journal_name_full 'Acta Crystallographica Section E'
_journal_page_first o4043
_journal_page_last o4043
_journal_paper_doi 10.1107/S1600536807043917
_journal_volume 63
_journal_year 2007
_chemical_formula_iupac 'C14 H12 N4 O4'
_chemical_formula_moiety 'C14 H12 N4 O4'
_chemical_formula_sum 'C14 H12 N4 O4'
_chemical_formula_weight 300.28
_chemical_melting_point 420
_chemical_name_common syn-Acetophenone(2,4-dinitrophenyl)hydrazone
_chemical_name_systematic
;
syn-Acetophenone(2,4-dinitrophenyl)hydrazone
;
_space_group_IT_number 14
_symmetry_cell_setting monoclinic
_symmetry_space_group_name_Hall '-P 2ybc'
_symmetry_space_group_name_H-M 'P 1 21/c 1'
_atom_sites_solution_hydrogens geom
_atom_sites_solution_primary direct
_atom_sites_solution_secondary difmap
_audit_creation_method SHELXL-97
_cell_angle_alpha 90
_cell_angle_beta 92.804(2)
_cell_angle_gamma 90
_cell_formula_units_Z 4
_cell_length_a 8.3339(5)
_cell_length_b 6.4906(3)
_cell_length_c 25.6571(15)
_cell_measurement_reflns_used 35234
_cell_measurement_temperature 180(2)
_cell_measurement_theta_max 20.39
_cell_measurement_theta_min 1.02
_cell_volume 1386.18(13)
_computing_cell_refinement 'HKL SCALEPACK (Otwinowski & Minor, 1997)'
_computing_data_collection 'COLLECT (Nonius, 1998)'
_computing_data_reduction
;
HKL DENZO and SCALEPACK (Otwinowski & Minor, 1997)
;
_computing_molecular_graphics 'ORTEPII (Johnson, 1976)'
_computing_publication_material 'SHELXL97 (Sheldrick, 1997)'
_computing_structure_refinement 'SHELXL97 (Sheldrick, 1997)'
_computing_structure_solution 'SIR92 (Altomare <i>et al.</i>,  1994)'
_diffrn_ambient_temperature 180(2)
_diffrn_measured_fraction_theta_full 0.983
_diffrn_measured_fraction_theta_max 0.983
_diffrn_measurement_device_type 'Nonius KappaCCD'
_diffrn_measurement_method 'Thin slice \w and \f scans'
_diffrn_radiation_source 'fine-focus sealed tube'
_diffrn_radiation_type MoK\a
_diffrn_radiation_wavelength 0.71073
_diffrn_reflns_av_R_equivalents 0.0658
_diffrn_reflns_av_sigmaI/netI 0.0578
_diffrn_reflns_limit_h_max 8
_diffrn_reflns_limit_h_min -8
_diffrn_reflns_limit_k_max 6
_diffrn_reflns_limit_k_min -6
_diffrn_reflns_limit_l_max 25
_diffrn_reflns_limit_l_min -24
_diffrn_reflns_number 4331
_diffrn_reflns_theta_full 20.37
_diffrn_reflns_theta_max 20.37
_diffrn_reflns_theta_min 3.52
_exptl_absorpt_coefficient_mu 0.109
_exptl_absorpt_correction_T_max 1.00
_exptl_absorpt_correction_T_min 0.70
_exptl_absorpt_correction_type multi-scan
_exptl_absorpt_process_details
;
(SORTAV; Blessing, 1995)
;
_exptl_crystal_colour yellow
_exptl_crystal_density_diffrn 1.439
_exptl_crystal_density_method 'not measured'
_exptl_crystal_description 'thin plate'
_exptl_crystal_F_000 624
_exptl_crystal_size_max 0.35
_exptl_crystal_size_mid 0.23
_exptl_crystal_size_min 0.01
_refine_diff_density_max 0.145
_refine_diff_density_min -0.204
_refine_ls_extinction_method none
_refine_ls_goodness_of_fit_ref 1.153
_refine_ls_hydrogen_treatment constr
_refine_ls_matrix_type full
_refine_ls_number_parameters 200
_refine_ls_number_reflns 1346
_refine_ls_number_restraints 0
_refine_ls_restrained_S_all 1.153
_refine_ls_R_factor_all 0.0728
_refine_ls_R_factor_gt 0.0506
_refine_ls_shift/su_max 0.000
_refine_ls_shift/su_mean 0.000
_refine_ls_structure_factor_coef Fsqd
_refine_ls_weighting_details 'w=1/[\s^2^(Fo^2^)+(0.0434P)^2^+0.862P] where P=(Fo^2^+2Fc^2^)/3'
_refine_ls_weighting_scheme calc
_refine_ls_wR_factor_gt 0.1163
_refine_ls_wR_factor_ref 0.1279
_reflns_number_gt 1055
_reflns_number_total 1346
_reflns_threshold_expression I>2\s(I)
_cod_data_source_file gg2041.cif
_cod_data_source_block I
_cod_depositor_comments
;
The following automatic conversions were performed:
'_symmetry_cell_setting' value 'Monoclinic' changed to 'monoclinic'
according to '/home/saulius/struct/CIF-dictionaries/cif_core.dic'
dictionary named 'cif_core.dic' version 2.4.1 from 2010-06-29.

Automatic conversion script
Id: cif_fix_enum 1527 2010-12-29 10:47:43Z saulius 

The following automatic conversions were performed:

'_symmetry_cell_setting' value 'Monoclinic' changed to 'monoclinic'
according to /home/saulius/struct/CIF-dictionaries/cif_core.dic
dictionary named 'cif_core.dic' version 2.4.1 from 2010-06-29.

Automatic conversion script
Id: cif_fix_values 1715 2011-07-08 13:25:40Z adriana 
;
_cod_original_sg_symbol_H-M P21/c
_cod_database_code 2215483
_cod_database_fobs_code 2215483

loop_
_symmetry_equiv_pos_as_xyz
'x, y, z'
'-x, y+1/2, -z+1/2'
'-x, -y, -z'
'x, -y-1/2, z-1/2'

loop_
_atom_site_type_symbol
_atom_site_label
_atom_site_fract_x
_atom_site_fract_y
_atom_site_fract_z
_atom_site_U_iso_or_equiv
_atom_site_adp_type
_atom_site_calc_flag
_atom_site_refinement_flags
_atom_site_occupancy
N N1 0.1144(3) 0.2778(4) 0.37811(12) 0.0364(8) Uani d . 1
C C1 0.3611(4) 0.2247(6) 0.33049(13) 0.0368(10) Uani d . 1
N N2 0.2113(3) 0.2447(4) 0.42264(11) 0.0357(8) Uani d . 1
H H2N 0.3147 0.2229 0.4199 0.043 Uiso calc R 1
C C2 0.4779(4) 0.3655(7) 0.34654(14) 0.0466(11) Uani d . 1
H H2 0.4475 0.4952 0.3601 0.056 Uiso calc R 1
C C3 0.6392(5) 0.3179(7) 0.34289(16) 0.0558(12) Uani d . 1
H H3 0.7191 0.4150 0.3539 0.067 Uiso calc R 1
N N3 0.4217(3) 0.2396(5) 0.51692(14) 0.0451(9) Uani d . 1
O O31 0.4881(3) 0.2325(5) 0.47533(11) 0.0591(9) Uani d . 1
O O32 0.4969(3) 0.2462(5) 0.55887(12) 0.0731(10) Uani d . 1
N N4 -0.0500(4) 0.2448(5) 0.61941(12) 0.0409(8) Uani d . 1
O O41 -0.1970(3) 0.2486(4) 0.62148(9) 0.0503(8) Uani d . 1
O O42 0.0416(3) 0.2419(4) 0.65840(10) 0.0580(8) Uani d . 1
C C4 0.6831(5) 0.1320(8) 0.32354(18) 0.0621(13) Uani d . 1
H H4 0.7937 0.0991 0.3217 0.075 Uiso calc R 1
C C5 0.5681(6) -0.0085(7) 0.30668(17) 0.0664(14) Uani d . 1
H H5 0.5995 -0.1376 0.2930 0.080 Uiso calc R 1
C C6 0.4060(5) 0.0388(6) 0.30970(15) 0.0512(12) Uani d . 1
H H6 0.3265 -0.0568 0.2975 0.061 Uiso calc R 1
C C7 0.1861(4) 0.2723(6) 0.33503(14) 0.0390(10) Uani d . 1
C C8 0.0899(5) 0.3143(7) 0.28589(15) 0.0590(13) Uani d . 1
H H8A -0.0211 0.3457 0.2940 0.089 Uiso calc R 1
H H8B 0.0914 0.1928 0.2632 0.089 Uiso calc R 1
H H8C 0.1360 0.4322 0.2680 0.089 Uiso calc R 1
C C9 0.1495(4) 0.2455(5) 0.47021(13) 0.0290(9) Uani d . 1
C C10 -0.0200(4) 0.2529(5) 0.47562(14) 0.0297(9) Uani d . 1
H H10 -0.0896 0.2593 0.4452 0.036 Uiso calc R 1
C C11 -0.0838(4) 0.2511(5) 0.52317(13) 0.0291(9) Uani d . 1
H H11 -0.1970 0.2540 0.5259 0.035 Uiso calc R 1
C C12 0.0166(4) 0.2451(5) 0.56803(13) 0.0310(9) Uani d . 1
C C13 0.1813(4) 0.2380(5) 0.56530(14) 0.0342(10) Uani d . 1
H H13 0.2488 0.2322 0.5962 0.041 Uiso calc R 1
C C14 0.2463(4) 0.2395(5) 0.51691(14) 0.0298(9) Uani d . 1

loop_
_atom_site_aniso_label
_atom_site_aniso_U_11
_atom_site_aniso_U_22
_atom_site_aniso_U_33
_atom_site_aniso_U_12
_atom_site_aniso_U_13
_atom_site_aniso_U_23
N1 0.0337(17) 0.045(2) 0.030(2) -0.0033(15) 0.0000(17) 0.0008(15)
C1 0.034(2) 0.047(3) 0.029(2) -0.002(2) 0.0081(18) -0.002(2)
N2 0.0244(15) 0.048(2) 0.034(2) 0.0039(15) -0.0025(15) -0.0005(16)
C2 0.037(2) 0.051(3) 0.053(3) 0.000(2) 0.0086(19) -0.014(2)
C3 0.038(3) 0.066(3) 0.064(3) -0.006(2) 0.007(2) -0.011(2)
N3 0.032(2) 0.059(2) 0.044(2) 0.0022(17) -0.004(2) -0.0035(18)
O31 0.0313(15) 0.097(2) 0.0492(19) 0.0026(15) 0.0081(14) 0.0034(17)
O32 0.0339(16) 0.133(3) 0.051(2) 0.0041(17) -0.0101(15) -0.0187(19)
N4 0.043(2) 0.040(2) 0.040(2) 0.0040(16) 0.0015(19) 0.0015(17)
O41 0.0384(18) 0.065(2) 0.0486(18) -0.0044(14) 0.0117(13) 0.0014(14)
O42 0.0544(17) 0.087(2) 0.0320(17) 0.0142(17) -0.0024(14) -0.0018(16)
C4 0.045(3) 0.068(3) 0.075(3) 0.007(3) 0.023(2) 0.010(3)
C5 0.073(3) 0.049(3) 0.080(4) 0.007(3) 0.039(3) -0.001(2)
C6 0.052(3) 0.049(3) 0.054(3) -0.008(2) 0.021(2) -0.007(2)
C7 0.040(2) 0.044(2) 0.032(2) -0.0089(19) 0.001(2) -0.0011(18)
C8 0.045(2) 0.094(4) 0.038(3) -0.007(2) 0.002(2) 0.001(2)
C9 0.032(2) 0.024(2) 0.031(2) -0.0013(16) 0.0066(18) -0.0038(17)
C10 0.022(2) 0.033(2) 0.034(2) 0.0023(16) -0.0029(16) 0.0006(17)
C11 0.0245(19) 0.025(2) 0.038(2) 0.0008(16) -0.0005(19) -0.0045(17)
C12 0.031(2) 0.034(2) 0.029(2) 0.0009(17) 0.0049(18) -0.0007(17)
C13 0.035(3) 0.033(2) 0.034(2) 0.0020(17) -0.0081(18) -0.0036(17)
C14 0.022(2) 0.031(2) 0.036(2) 0.0020(16) 0.0002(18) -0.0046(17)

loop_
_atom_type_symbol
_atom_type_description
_atom_type_scat_dispersion_real
_atom_type_scat_dispersion_imag
_atom_type_scat_source
C C 0.0033 0.0016 'International Tables Vol C Tables 4.2.6.8 and 6.1.1.4'
H H 0.0000 0.0000 'International Tables Vol C Tables 4.2.6.8 and 6.1.1.4'
N N 0.0061 0.0033 'International Tables Vol C Tables 4.2.6.8 and 6.1.1.4'
O O 0.0106 0.0060 'International Tables Vol C Tables 4.2.6.8 and 6.1.1.4'

loop_
_geom_angle_atom_site_label_1
_geom_angle_atom_site_label_2
_geom_angle_atom_site_label_3
_geom_angle
C7 N1 N2 115.4(3)
C6 C1 C2 119.5(3)
C6 C1 C7 119.6(3)
C2 C1 C7 120.9(3)
C9 N2 N1 120.9(3)
C9 N2 H2N 119.5
N1 N2 H2N 119.5
C1 C2 C3 120.2(4)
C1 C2 H2 119.9
C3 C2 H2 119.9
C4 C3 C2 120.1(4)
C4 C3 H3 120.0
C2 C3 H3 120.0
O32 N3 O31 122.3(3)
O32 N3 C14 118.1(3)
O31 N3 C14 119.6(3)
O42 N4 O41 123.1(3)
O42 N4 C12 119.3(3)
O41 N4 C12 117.7(3)
C3 C4 C5 120.4(4)
C3 C4 H4 119.8
C5 C4 H4 119.8
C4 C5 C6 119.9(4)
C4 C5 H5 120.0
C6 C5 H5 120.0
C1 C6 C5 119.8(4)
C1 C6 H6 120.1
C5 C6 H6 120.1
N1 C7 C8 118.1(3)
N1 C7 C1 124.6(3)
C8 C7 C1 117.3(3)
C7 C8 H8A 109.5
C7 C8 H8B 109.5
H8A C8 H8B 109.5
C7 C8 H8C 109.5
H8A C8 H8C 109.5
H8B C8 H8C 109.5
N2 C9 C14 122.7(3)
N2 C9 C10 120.8(3)
C14 C9 C10 116.5(3)
C11 C10 C9 121.4(3)
C11 C10 H10 119.3
C9 C10 H10 119.3
C10 C11 C12 120.0(3)
C10 C11 H11 120.0
C12 C11 H11 120.0
C13 C12 C11 121.3(3)
C13 C12 N4 118.1(3)
C11 C12 N4 120.7(3)
C14 C13 C12 118.8(3)
C14 C13 H13 120.6
C12 C13 H13 120.6
C13 C14 C9 122.1(3)
C13 C14 N3 115.9(3)
C9 C14 N3 122.0(3)

loop_
_geom_bond_atom_site_label_1
_geom_bond_atom_site_label_2
_geom_bond_distance
N1 N2 1.383(4)
N1 C7 1.282(4)
C1 C2 1.383(5)
C1 C6 1.378(5)
C1 C7 1.501(5)
N2 C9 1.348(4)
N2 H2N 0.8800
C2 C3 1.387(5)
C2 H2 0.9500
C3 C4 1.361(6)
C3 H3 0.9500
N3 O31 1.227(4)
N3 O32 1.219(4)
N3 C14 1.462(4)
N4 O41 1.230(4)
N4 O42 1.228(4)
N4 C12 1.455(4)
C4 C5 1.377(6)
C4 H4 0.9500
C5 C6 1.391(6)
C5 H5 0.9500
C6 H6 0.9500
C7 C8 1.486(5)
C8 H8A 0.9800
C8 H8B 0.9800
C8 H8C 0.9800
C9 C14 1.412(5)
C9 C10 1.427(5)
C10 C11 1.354(4)
C10 H10 0.9500
C11 C12 1.390(5)
C11 H11 0.9500
C12 C13 1.379(4)
C13 C14 1.378(5)
C13 H13 0.9500

loop_
_geom_hbond_atom_site_label_D
_geom_hbond_atom_site_label_H
_geom_hbond_atom_site_label_A
_geom_hbond_distance_DH
_geom_hbond_distance_HA
_geom_hbond_distance_DA
_geom_hbond_angle_DHA
_geom_hbond_publ_flag
N2 H2N O31 0.879 1.98 2.617(4) 128 yes

loop_
_geom_torsion_atom_site_label_1
_geom_torsion_atom_site_label_2
_geom_torsion_atom_site_label_3
_geom_torsion_atom_site_label_4
_geom_torsion
C7 N1 N2 C9 -179.6(3)
C6 C1 C2 C3 -1.5(6)
C7 C1 C2 C3 178.9(4)
C1 C2 C3 C4 -0.1(6)
C2 C3 C4 C5 1.1(7)
C3 C4 C5 C6 -0.4(7)
C2 C1 C6 C5 2.2(6)
C7 C1 C6 C5 -178.3(3)
C4 C5 C6 C1 -1.2(6)
N2 N1 C7 C8 -177.8(3)
N2 N1 C7 C1 2.7(5)
C6 C1 C7 N1 108.2(4)
C2 C1 C7 N1 -72.2(5)
C6 C1 C7 C8 -71.3(5)
C2 C1 C7 C8 108.2(4)
N1 N2 C9 C14 -171.5(3)
N1 N2 C9 C10 8.4(5)
N2 C9 C10 C11 179.1(3)
C14 C9 C10 C11 -1.0(5)
C9 C10 C11 C12 1.0(5)
C10 C11 C12 C13 -0.9(5)
C10 C11 C12 N4 179.5(3)
O42 N4 C12 C13 1.2(5)
O41 N4 C12 C13 -179.1(3)
O42 N4 C12 C11 -179.1(3)
O41 N4 C12 C11 0.5(5)
C11 C12 C13 C14 0.8(5)
N4 C12 C13 C14 -179.6(3)
C12 C13 C14 C9 -0.8(5)
C12 C13 C14 N3 177.8(3)
N2 C9 C14 C13 -179.2(3)
C10 C9 C14 C13 0.8(5)
N2 C9 C14 N3 2.3(5)
C10 C9 C14 N3 -177.6(3)
O32 N3 C14 C13 -2.7(5)
O31 N3 C14 C13 177.1(3)
O32 N3 C14 C9 175.9(4)
O31 N3 C14 C9 -4.4(5)

loop_
_cod_related_entry_id
_cod_related_entry_database
_cod_related_entry_code
1 ChemSpider 4527355
